data_7038932
loop_
_publ_author_name
'Bao, Lipiao'
'Liu, Bin'
'Li, Xiaofang'
'Pan, Changwang'
'Xie, Yunpeng'
'Lu, Xing'

_publ_section_title
;
 W(CO)3(Ph2PC2H4PPh2)(\h(2)-Sc3N@Ih-C80/Sc3N@D5h-C80): regioselective
 synthesis and crystallographic characterization of air-stable mononuclear
 complexes of endohedral fullerenes.
;
_journal_issue 29
_journal_name_full 'Dalton transactions (Cambridge, England : 2003)'
_journal_page_first 11606
_journal_page_last 11610
_journal_paper_doi 10.1039/c6dt00790b
_journal_volume 45
_journal_year 2016
_chemical_formula_moiety 'C109 H24 N O3 P2 Sc3 W, C S2'
_chemical_formula_sum 'C110 H24 N O3 P2 S2 Sc3 W'
_chemical_formula_weight 1852.09
_chemical_name_common Sc3N@Ih-C80-W(CO)3(dppe)
_chemical_name_systematic Sc3N@Ih-C80-W(CO)3(dppe)
_space_group_crystal_system monoclinic
_space_group_IT_number 14
_space_group_name_Hall '-P 2ybc'
_space_group_name_H-M_alt 'P 1 21/c 1'
_symmetry_space_group_name_Hall '-P 2ybc'
_symmetry_space_group_name_H-M 'P 1 21/c 1'
_atom_sites_solution_hydrogens geom
_audit_creation_method SHELXL-2014/7
_audit_update_record
;
2015-12-25 deposited with the CCDC.
2016-04-01 downloaded from the CCDC.
;
_cell_angle_alpha 90
_cell_angle_beta 96.03
_cell_angle_gamma 90
_cell_formula_units_Z 4
_cell_length_a 11.24500(10)
_cell_length_b 20.4936(2)
_cell_length_c 27.7203(3)
_cell_measurement_reflns_used 9473
_cell_measurement_temperature 100(2)
_cell_measurement_theta_max 33.373
_cell_measurement_theta_min 2.635
_cell_volume 6352.81(11)
_computing_cell_refinement HKLSuite0.95SITE
_computing_data_collection HKLSuite0.95SITE
_computing_data_reduction HKLSuite0.95SITE
_computing_structure_refinement 'SHELXL-2014/7 (Sheldrick, 2014)'
_computing_structure_solution 'SHELXTL XT-2014/4 (Sheldrick, 2014)'
_diffrn_ambient_temperature 100(2)
_diffrn_measured_fraction_theta_full 0.935
_diffrn_measured_fraction_theta_max 0.934
_diffrn_measurement_device_type 'CCD ADSC unsupported-q315'
_diffrn_measurement_method 'phi scans'
_diffrn_radiation_type synchrotron
_diffrn_radiation_wavelength 0.82653
_diffrn_reflns_av_R_equivalents 0.0636
_diffrn_reflns_av_unetI/netI 0.0375
_diffrn_reflns_Laue_measured_fraction_full 0.935
_diffrn_reflns_Laue_measured_fraction_max 0.934
_diffrn_reflns_limit_h_max 13
_diffrn_reflns_limit_h_min -13
_diffrn_reflns_limit_k_max 24
_diffrn_reflns_limit_k_min -24
_diffrn_reflns_limit_l_max 32
_diffrn_reflns_limit_l_min -32
_diffrn_reflns_number 74854
_diffrn_reflns_point_group_measured_fraction_full 0.935
_diffrn_reflns_point_group_measured_fraction_max 0.934
_diffrn_reflns_theta_full 29.730
_diffrn_reflns_theta_max 29.861
_diffrn_reflns_theta_min 1.440
_diffrn_source 'SSRF, Beamline B17U1'
_exptl_absorpt_coefficient_mu 3.391
_exptl_absorpt_correction_T_max 0.7466
_exptl_absorpt_correction_T_min 0.4176
_exptl_absorpt_correction_type multi-scan
_exptl_crystal_colour black
_exptl_crystal_density_diffrn 1.936
_exptl_crystal_description plate
_exptl_crystal_F_000 3656
_exptl_crystal_size_max 0.040
_exptl_crystal_size_mid 0.040
_exptl_crystal_size_min 0.005
_refine_diff_density_max 1.882
_refine_diff_density_min -1.289
_refine_diff_density_rms 0.175
_refine_ls_extinction_method none
_refine_ls_goodness_of_fit_ref 1.036
_refine_ls_hydrogen_treatment constr
_refine_ls_matrix_type full
_refine_ls_number_parameters 625
_refine_ls_number_reflns 10899
_refine_ls_number_restraints 0
_refine_ls_restrained_S_all 1.036
_refine_ls_R_factor_all 0.0568
_refine_ls_R_factor_gt 0.0563
_refine_ls_shift/su_max 0.001
_refine_ls_shift/su_mean 0.000
_refine_ls_structure_factor_coef Fsqd
_refine_ls_weighting_details 'w=1/[\s^2^(Fo^2^)+(0.0763P)^2^+65.8373P] where P=(Fo^2^+2Fc^2^)/3'
_refine_ls_weighting_scheme calc
_refine_ls_wR_factor_gt 0.1468
_refine_ls_wR_factor_ref 0.1472
_reflns_Friedel_coverage 0.000
_reflns_number_gt 10647
_reflns_number_total 10899
_reflns_threshold_expression 'I > 2\s(I)'
_cod_data_source_file c6dt00790b2.cif
_cod_data_source_block lb129
_cod_depositor_comments
;
The following automatic conversions were performed:

'_exptl_absorpt_correction_type' value 'Multi-scan' changed to
'multi-scan' according to
/usr/data/users/saulius/crontab/automatic-downloads/rss-feeds/RSC/lib/dictionaries/cif_core.dic
dictionary named 'cif_core.dic' version 2.4.2 from 2011-04-26.

Automatic conversion script
Id: cif_fix_values 4268 2015-11-12 08:31:59Z antanas 

 Adding full bibliography for 7038931--7038932.cif.
;
_cod_original_cell_volume 6352.75(11)
_cod_database_code 7038932
_shelx_shelxl_version_number 2014/7
_shelx_space_group_comment
;
The symmetry employed for this shelxl refinement is uniquely defined
by the following loop, which should always be used as a source of
symmetry information in preference to the above space-group names.
They are only intended as comments.
;
_shelx_estimated_absorpt_t_min 0.876
_shelx_estimated_absorpt_t_max 0.983
_exptl_absorpt_special_details Scalepack

loop_
_space_group_symop_operation_xyz
'x, y, z'
'-x, y+1/2, -z+1/2'
'-x, -y, -z'
'x, -y-1/2, z-1/2'

loop_
_atom_site_label
_atom_site_type_symbol
_atom_site_fract_x
_atom_site_fract_y
_atom_site_fract_z
_atom_site_U_iso_or_equiv
_atom_site_adp_type
_atom_site_occupancy
_atom_site_site_symmetry_order
_atom_site_calc_flag
_atom_site_refinement_flags_posn
_atom_site_refinement_flags_adp
C1 C 0.6776(5) 0.3100(3) 0.3127(2) 0.01774(18) Uani 1 1 d . .
C2 C 0.6855(5) 0.2382(3) 0.3021(2) 0.01774(18) Uani 1 1 d . .
C3 C 0.8019(6) 0.2107(3) 0.2940(2) 0.01774(18) Uani 1 1 d . .
C4 C 0.9065(5) 0.2485(3) 0.2890(2) 0.01774(18) Uani 1 1 d . .
C5 C 0.8968(5) 0.3168(3) 0.3000(2) 0.01774(18) Uani 1 1 d . .
C6 C 0.7904(5) 0.3443(3) 0.3141(2) 0.01774(18) Uani 1 1 d . .
C7 C 0.8211(5) 0.3987(3) 0.3450(2) 0.01774(18) Uani 1 1 d . .
C8 C 0.7494(5) 0.4199(3) 0.3817(2) 0.01774(18) Uani 1 1 d . .
C9 C 0.6384(5) 0.3842(3) 0.3852(2) 0.01774(18) Uani 1 1 d . .
C10 C 0.6166(5) 0.3272(3) 0.3557(2) 0.01774(18) Uani 1 1 d . .
C11 C 0.5633(5) 0.2788(3) 0.3833(2) 0.01774(18) Uani 1 1 d . .
C12 C 0.5700(6) 0.2097(3) 0.3735(2) 0.01774(18) Uani 1 1 d . .
C13 C 0.6351(5) 0.1913(3) 0.3345(2) 0.01774(18) Uani 1 1 d . .
C14 C 0.7066(5) 0.1346(3) 0.3391(2) 0.01774(18) Uani 1 1 d . .
C15 C 0.8114(5) 0.1466(3) 0.3136(2) 0.01774(18) Uani 1 1 d . .
C16 C 0.9235(5) 0.1157(3) 0.3282(2) 0.01774(18) Uani 1 1 d . .
C17 C 1.0306(5) 0.1507(3) 0.3190(2) 0.01774(18) Uani 1 1 d . .
C18 C 1.0225(5) 0.2173(3) 0.3000(2) 0.01774(18) Uani 1 1 d . .
C19 C 1.1169(5) 0.2553(3) 0.3261(2) 0.01774(18) Uani 1 1 d . .
C20 C 1.1070(5) 0.3239(3) 0.3375(2) 0.01774(18) Uani 1 1 d . .
C21 C 0.9955(5) 0.3549(3) 0.3220(2) 0.01774(18) Uani 1 1 d . .
C22 C 0.9496(5) 0.4054(3) 0.3498(2) 0.01774(18) Uani 1 1 d . .
C23 C 1.0124(5) 0.4275(3) 0.3941(2) 0.01774(18) Uani 1 1 d . .
C24 C 0.9432(5) 0.4473(3) 0.4314(2) 0.01774(18) Uani 1 1 d . .
C25 C 0.8135(5) 0.4432(3) 0.4253(2) 0.01774(18) Uani 1 1 d . .
C26 C 0.7755(5) 0.4286(3) 0.4724(2) 0.01774(18) Uani 1 1 d . .
C27 C 0.6712(5) 0.3900(3) 0.4769(2) 0.01774(18) Uani 1 1 d . .
C28 C 0.6006(5) 0.3698(3) 0.4336(2) 0.01774(18) Uani 1 1 d . .
C29 C 0.5548(5) 0.3038(3) 0.4310(2) 0.01774(18) Uani 1 1 d . .
C30 C 0.5623(5) 0.2603(3) 0.4718(2) 0.01774(18) Uani 1 1 d . .
C31 C 0.5664(5) 0.1926(3) 0.4628(2) 0.01774(18) Uani 1 1 d . .
C32 C 0.5696(5) 0.1680(3) 0.4140(2) 0.01774(18) Uani 1 1 d . .
C33 C 0.6412(5) 0.1092(3) 0.4176(2) 0.01774(18) Uani 1 1 d . .
C34 C 0.7139(5) 0.0936(3) 0.3805(2) 0.01774(18) Uani 1 1 d . .
C35 C 0.8249(5) 0.0618(3) 0.3942(2) 0.01774(18) Uani 1 1 d . .
C36 C 0.9283(5) 0.0740(3) 0.3689(2) 0.01774(18) Uani 1 1 d . .
C37 C 1.0326(5) 0.0692(3) 0.4039(2) 0.01774(18) Uani 1 1 d . .
C38 C 1.1349(5) 0.1093(3) 0.3989(2) 0.01774(18) Uani 1 1 d . .
C39 C 1.1307(5) 0.1500(3) 0.3565(2) 0.01774(18) Uani 1 1 d . .
C40 C 1.1836(5) 0.2133(3) 0.3602(2) 0.01774(18) Uani 1 1 d . .
C41 C 1.2479(5) 0.2374(3) 0.4041(2) 0.01774(18) Uani 1 1 d . .
C42 C 1.2439(5) 0.3059(3) 0.4129(2) 0.01774(18) Uani 1 1 d . .
C43 C 1.1735(5) 0.3479(3) 0.3798(2) 0.01774(18) Uani 1 1 d . .
C44 C 1.1270(5) 0.3998(3) 0.4080(2) 0.01774(18) Uani 1 1 d . .
C45 C 1.1674(5) 0.3885(3) 0.4579(2) 0.01774(18) Uani 1 1 d . .
C46 C 1.0953(5) 0.4044(3) 0.4951(2) 0.01774(18) Uani 1 1 d . .
C47 C 0.9828(5) 0.4355(3) 0.4808(2) 0.01774(18) Uani 1 1 d . .
C48 C 0.8812(5) 0.4242(3) 0.5065(2) 0.01774(18) Uani 1 1 d . .
C49 C 0.8871(5) 0.3810(3) 0.5467(2) 0.01774(18) Uani 1 1 d . .
C50 C 0.7836(5) 0.3435(3) 0.5522(2) 0.01774(18) Uani 1 1 d . .
C51 C 0.6790(5) 0.3472(3) 0.5181(2) 0.01774(18) Uani 1 1 d . .
C52 C 0.6212(5) 0.2843(3) 0.5159(2) 0.01774(18) Uani 1 1 d . .
C53 C 0.6906(5) 0.2417(3) 0.5489(2) 0.01774(18) Uani 1 1 d . .
C54 C 0.7023(5) 0.1746(3) 0.5381(2) 0.01774(18) Uani 1 1 d . .
C55 C 0.6362(5) 0.1499(3) 0.4960(2) 0.01774(18) Uani 1 1 d . .
C56 C 0.6829(5) 0.0988(3) 0.4676(2) 0.01774(18) Uani 1 1 d . .
C57 C 0.7971(5) 0.0711(3) 0.4812(2) 0.01774(18) Uani 1 1 d . .
C58 C 0.8660(5) 0.0500(3) 0.4443(2) 0.01774(18) Uani 1 1 d . .
C59 C 0.9952(5) 0.0552(3) 0.4501(2) 0.01774(18) Uani 1 1 d . .
C60 C 1.0564(5) 0.0813(3) 0.4924(2) 0.01774(18) Uani 1 1 d . .
C61 C 1.1615(5) 0.1175(3) 0.4881(2) 0.01774(18) Uani 1 1 d . .
C62 C 1.2020(5) 0.1317(3) 0.4420(2) 0.01774(18) Uani 1 1 d . .
C63 C 1.2570(5) 0.1950(3) 0.4448(2) 0.01774(18) Uani 1 1 d . .
C64 C 1.2529(5) 0.2195(3) 0.4926(2) 0.01774(18) Uani 1 1 d . .
C65 C 1.2411(6) 0.2878(3) 0.5010(2) 0.01774(18) Uani 1 1 d . .
C66 C 1.2410(5) 0.3300(3) 0.4610(2) 0.01774(18) Uani 1 1 d . .
C67 C 1.1744(5) 0.3064(3) 0.5396(2) 0.01774(18) Uani 1 1 d . .
C68 C 1.1027(5) 0.3643(3) 0.5371(2) 0.01774(18) Uani 1 1 d . .
C69 C 1.0000(5) 0.3528(3) 0.5626(2) 0.01774(18) Uani 1 1 d . .
C70 C 1.0078(6) 0.2874(3) 0.5810(2) 0.01774(18) Uani 1 1 d . .
C71 C 0.9035(5) 0.2486(3) 0.5852(2) 0.01774(18) Uani 1 1 d . .
C72 C 0.7917(5) 0.2785(3) 0.5712(2) 0.01774(18) Uani 1 1 d . .
C73 C 0.9142(5) 0.1790(3) 0.5797(2) 0.01774(18) Uani 1 1 d . .
C74 C 0.8159(5) 0.1443(3) 0.5537(2) 0.01774(18) Uani 1 1 d . .
C75 C 0.8613(5) 0.0944(3) 0.5252(2) 0.01774(18) Uani 1 1 d . .
C76 C 0.9900(5) 0.0977(3) 0.5326(2) 0.01774(18) Uani 1 1 d . .
C77 C 1.0243(5) 0.1488(3) 0.5669(2) 0.01774(18) Uani 1 1 d . .
C78 C 1.1255(5) 0.1898(3) 0.5588(2) 0.01774(18) Uani 1 1 d . .
C79 C 1.1162(5) 0.2586(3) 0.5674(2) 0.01774(18) Uani 1 1 d . .
C80 C 1.1928(5) 0.1722(3) 0.5199(2) 0.01774(18) Uani 1 1 d . .
C81 C 0.7195(5) 0.3004(3) 0.2033(2) 0.0143(12) Uani 1 1 d . .
C82 C 0.5610(5) 0.3858(3) 0.2533(2) 0.0179(12) Uani 1 1 d . .
C83 C 0.4247(5) 0.2780(3) 0.2734(2) 0.0140(12) Uani 1 1 d . .
C84 C 0.4086(5) 0.1338(3) 0.2068(2) 0.0148(12) Uani 1 1 d . .
C85 C 0.3294(5) 0.1102(3) 0.1684(2) 0.0170(12) Uani 1 1 d . .
H85 H 0.3458 0.1177 0.1359 0.020 Uiso 1 1 calc R U
C86 C 0.2268(6) 0.0758(3) 0.1771(3) 0.0247(15) Uani 1 1 d . .
H86 H 0.1721 0.0613 0.1508 0.030 Uiso 1 1 calc R U
C87 C 0.2054(6) 0.0628(3) 0.2250(3) 0.0280(16) Uani 1 1 d . .
H87 H 0.1365 0.0388 0.2314 0.034 Uiso 1 1 calc R U
C88 C 0.2852(6) 0.0852(3) 0.2635(3) 0.0246(14) Uani 1 1 d . .
H88 H 0.2716 0.0756 0.2960 0.029 Uiso 1 1 calc R U
C89 C 0.3848(6) 0.1217(3) 0.2541(2) 0.0194(13) Uani 1 1 d . .
H89 H 0.4370 0.1385 0.2803 0.023 Uiso 1 1 calc R U
C90 C 0.6616(5) 0.1191(3) 0.2012(2) 0.0139(11) Uani 1 1 d . .
C91 C 0.6441(5) 0.0562(3) 0.2178(2) 0.0200(13) Uani 1 1 d . .
H91 H 0.5692 0.0446 0.2284 0.024 Uiso 1 1 calc R U
C92 C 0.7346(6) 0.0105(3) 0.2192(3) 0.0262(15) Uani 1 1 d . .
H92 H 0.7215 -0.0324 0.2305 0.031 Uiso 1 1 calc R U
C93 C 0.8446(6) 0.0267(3) 0.2041(3) 0.0251(14) Uani 1 1 d . .
H93 H 0.9065 -0.0049 0.2051 0.030 Uiso 1 1 calc R U
C94 C 0.8639(6) 0.0894(3) 0.1874(2) 0.0232(14) Uani 1 1 d . .
H94 H 0.9390 0.1008 0.1770 0.028 Uiso 1 1 calc R U
C95 C 0.7725(5) 0.1356(3) 0.1860(2) 0.0187(13) Uani 1 1 d . .
H95 H 0.7856 0.1785 0.1747 0.022 Uiso 1 1 calc R U
C96 C 0.5262(5) 0.2001(3) 0.1319(2) 0.0146(12) Uani 1 1 d . .
H96A H 0.6040 0.2153 0.1224 0.018 Uiso 1 1 calc R U
H96B H 0.5032 0.1602 0.1130 0.018 Uiso 1 1 calc R U
C97 C 0.4323(5) 0.2527(3) 0.1196(2) 0.0103(11) Uani 1 1 d . .
H97A H 0.3516 0.2335 0.1198 0.012 Uiso 1 1 calc R U
H97B H 0.4396 0.2695 0.0865 0.012 Uiso 1 1 calc R U
C98 C 0.2952(5) 0.3431(3) 0.1717(2) 0.0142(11) Uani 1 1 d . .
C99 C 0.2166(6) 0.2935(3) 0.1835(3) 0.0191(13) Uani 1 1 d . .
H99 H 0.2423 0.2493 0.1841 0.023 Uiso 1 1 calc R U
C100 C 0.1031(5) 0.3083(3) 0.1943(2) 0.0194(13) Uani 1 1 d . .
H100 H 0.0509 0.2743 0.2021 0.023 Uiso 1 1 calc R U
C101 C 0.0647(6) 0.3724(3) 0.1939(2) 0.0221(13) Uani 1 1 d . .
H101 H -0.0137 0.3824 0.2015 0.027 Uiso 1 1 calc R U
C102 C 0.1398(6) 0.4213(3) 0.1825(3) 0.0235(14) Uani 1 1 d . .
H102 H 0.1130 0.4653 0.1820 0.028 Uiso 1 1 calc R U
C103 C 0.2556(5) 0.4070(3) 0.1717(2) 0.0181(12) Uani 1 1 d . .
H103 H 0.3074 0.4414 0.1642 0.022 Uiso 1 1 calc R U
C104 C 0.5004(5) 0.3900(3) 0.1284(2) 0.0147(12) Uani 1 1 d . .
C105 C 0.4320(5) 0.4089(3) 0.0849(2) 0.0161(12) Uani 1 1 d . .
H105 H 0.3599 0.3867 0.0743 0.019 Uiso 1 1 calc R U
C106 C 0.4701(6) 0.4590(3) 0.0586(3) 0.0226(14) Uani 1 1 d . .
H106 H 0.4241 0.4713 0.0293 0.027 Uiso 1 1 calc R U
C107 C 0.5767(6) 0.4936(3) 0.0736(3) 0.0260(16) Uani 1 1 d . .
H107 H 0.6012 0.5291 0.0549 0.031 Uiso 1 1 calc R U
C108 C 0.6423(6) 0.4756(3) 0.1146(3) 0.0242(14) Uani 1 1 d . .
H108 H 0.7143 0.4983 0.1248 0.029 Uiso 1 1 calc R U
C109 C 0.6065(5) 0.4238(3) 0.1429(3) 0.0189(13) Uani 1 1 d . .
H109 H 0.6541 0.4116 0.1718 0.023 Uiso 1 1 calc R U
C110 C 0.5212(5) 0.4675(3) 0.5667(2) 0.0174(12) Uani 1 1 d . .
N N 0.8994(4) 0.2475(2) 0.43685(18) 0.0107(9) Uani 1 1 d . .
O1 O 0.8022(4) 0.3058(2) 0.18267(17) 0.0215(10) Uani 1 1 d . .
O2 O 0.5538(4) 0.4395(2) 0.26199(19) 0.0286(11) Uani 1 1 d . .
O3 O 0.3409(4) 0.2745(3) 0.2934(2) 0.0308(11) Uani 1 1 d . .
P1 P 0.54260(12) 0.18036(7) 0.19670(5) 0.0112(3) Uani 1 1 d . .
P2 P 0.44988(12) 0.32162(7) 0.16383(6) 0.0118(3) Uani 1 1 d . .
S1 S 0.40931(13) 0.43661(7) 0.53795(6) 0.0218(3) Uani 1 1 d . .
S2 S 0.63415(15) 0.49776(8) 0.59429(7) 0.0291(4) Uani 1 1 d . .
Sc1 Sc 0.95867(10) 0.21810(6) 0.37381(5) 0.0206(3) Uani 1 1 d . .
Sc2 Sc 0.77768(9) 0.32095(5) 0.42579(4) 0.0153(2) Uani 1 1 d . .
Sc3 Sc 0.95415(11) 0.20787(6) 0.50215(5) 0.0210(3) Uani 1 1 d . .
W W 0.57258(2) 0.28975(2) 0.23865(2) 0.00995(10) Uani 1 1 d . .

loop_
_atom_site_aniso_label
_atom_site_aniso_U_11
_atom_site_aniso_U_22
_atom_site_aniso_U_33
_atom_site_aniso_U_23
_atom_site_aniso_U_13
_atom_site_aniso_U_12
C1 0.0126(3) 0.0185(4) 0.0220(4) 0.0009(3) 0.0012(3) 0.0011(3)
C2 0.0126(3) 0.0185(4) 0.0220(4) 0.0009(3) 0.0012(3) 0.0011(3)
C3 0.0126(3) 0.0185(4) 0.0220(4) 0.0009(3) 0.0012(3) 0.0011(3)
C4 0.0126(3) 0.0185(4) 0.0220(4) 0.0009(3) 0.0012(3) 0.0011(3)
C5 0.0126(3) 0.0185(4) 0.0220(4) 0.0009(3) 0.0012(3) 0.0011(3)
C6 0.0126(3) 0.0185(4) 0.0220(4) 0.0009(3) 0.0012(3) 0.0011(3)
C7 0.0126(3) 0.0185(4) 0.0220(4) 0.0009(3) 0.0012(3) 0.0011(3)
C8 0.0126(3) 0.0185(4) 0.0220(4) 0.0009(3) 0.0012(3) 0.0011(3)
C9 0.0126(3) 0.0185(4) 0.0220(4) 0.0009(3) 0.0012(3) 0.0011(3)
C10 0.0126(3) 0.0185(4) 0.0220(4) 0.0009(3) 0.0012(3) 0.0011(3)
C11 0.0126(3) 0.0185(4) 0.0220(4) 0.0009(3) 0.0012(3) 0.0011(3)
C12 0.0126(3) 0.0185(4) 0.0220(4) 0.0009(3) 0.0012(3) 0.0011(3)
C13 0.0126(3) 0.0185(4) 0.0220(4) 0.0009(3) 0.0012(3) 0.0011(3)
C14 0.0126(3) 0.0185(4) 0.0220(4) 0.0009(3) 0.0012(3) 0.0011(3)
C15 0.0126(3) 0.0185(4) 0.0220(4) 0.0009(3) 0.0012(3) 0.0011(3)
C16 0.0126(3) 0.0185(4) 0.0220(4) 0.0009(3) 0.0012(3) 0.0011(3)
C17 0.0126(3) 0.0185(4) 0.0220(4) 0.0009(3) 0.0012(3) 0.0011(3)
C18 0.0126(3) 0.0185(4) 0.0220(4) 0.0009(3) 0.0012(3) 0.0011(3)
C19 0.0126(3) 0.0185(4) 0.0220(4) 0.0009(3) 0.0012(3) 0.0011(3)
C20 0.0126(3) 0.0185(4) 0.0220(4) 0.0009(3) 0.0012(3) 0.0011(3)
C21 0.0126(3) 0.0185(4) 0.0220(4) 0.0009(3) 0.0012(3) 0.0011(3)
C22 0.0126(3) 0.0185(4) 0.0220(4) 0.0009(3) 0.0012(3) 0.0011(3)
C23 0.0126(3) 0.0185(4) 0.0220(4) 0.0009(3) 0.0012(3) 0.0011(3)
C24 0.0126(3) 0.0185(4) 0.0220(4) 0.0009(3) 0.0012(3) 0.0011(3)
C25 0.0126(3) 0.0185(4) 0.0220(4) 0.0009(3) 0.0012(3) 0.0011(3)
C26 0.0126(3) 0.0185(4) 0.0220(4) 0.0009(3) 0.0012(3) 0.0011(3)
C27 0.0126(3) 0.0185(4) 0.0220(4) 0.0009(3) 0.0012(3) 0.0011(3)
C28 0.0126(3) 0.0185(4) 0.0220(4) 0.0009(3) 0.0012(3) 0.0011(3)
C29 0.0126(3) 0.0185(4) 0.0220(4) 0.0009(3) 0.0012(3) 0.0011(3)
C30 0.0126(3) 0.0185(4) 0.0220(4) 0.0009(3) 0.0012(3) 0.0011(3)
C31 0.0126(3) 0.0185(4) 0.0220(4) 0.0009(3) 0.0012(3) 0.0011(3)
C32 0.0126(3) 0.0185(4) 0.0220(4) 0.0009(3) 0.0012(3) 0.0011(3)
C33 0.0126(3) 0.0185(4) 0.0220(4) 0.0009(3) 0.0012(3) 0.0011(3)
C34 0.0126(3) 0.0185(4) 0.0220(4) 0.0009(3) 0.0012(3) 0.0011(3)
C35 0.0126(3) 0.0185(4) 0.0220(4) 0.0009(3) 0.0012(3) 0.0011(3)
C36 0.0126(3) 0.0185(4) 0.0220(4) 0.0009(3) 0.0012(3) 0.0011(3)
C37 0.0126(3) 0.0185(4) 0.0220(4) 0.0009(3) 0.0012(3) 0.0011(3)
C38 0.0126(3) 0.0185(4) 0.0220(4) 0.0009(3) 0.0012(3) 0.0011(3)
C39 0.0126(3) 0.0185(4) 0.0220(4) 0.0009(3) 0.0012(3) 0.0011(3)
C40 0.0126(3) 0.0185(4) 0.0220(4) 0.0009(3) 0.0012(3) 0.0011(3)
C41 0.0126(3) 0.0185(4) 0.0220(4) 0.0009(3) 0.0012(3) 0.0011(3)
C42 0.0126(3) 0.0185(4) 0.0220(4) 0.0009(3) 0.0012(3) 0.0011(3)
C43 0.0126(3) 0.0185(4) 0.0220(4) 0.0009(3) 0.0012(3) 0.0011(3)
C44 0.0126(3) 0.0185(4) 0.0220(4) 0.0009(3) 0.0012(3) 0.0011(3)
C45 0.0126(3) 0.0185(4) 0.0220(4) 0.0009(3) 0.0012(3) 0.0011(3)
C46 0.0126(3) 0.0185(4) 0.0220(4) 0.0009(3) 0.0012(3) 0.0011(3)
C47 0.0126(3) 0.0185(4) 0.0220(4) 0.0009(3) 0.0012(3) 0.0011(3)
C48 0.0126(3) 0.0185(4) 0.0220(4) 0.0009(3) 0.0012(3) 0.0011(3)
C49 0.0126(3) 0.0185(4) 0.0220(4) 0.0009(3) 0.0012(3) 0.0011(3)
C50 0.0126(3) 0.0185(4) 0.0220(4) 0.0009(3) 0.0012(3) 0.0011(3)
C51 0.0126(3) 0.0185(4) 0.0220(4) 0.0009(3) 0.0012(3) 0.0011(3)
C52 0.0126(3) 0.0185(4) 0.0220(4) 0.0009(3) 0.0012(3) 0.0011(3)
C53 0.0126(3) 0.0185(4) 0.0220(4) 0.0009(3) 0.0012(3) 0.0011(3)
C54 0.0126(3) 0.0185(4) 0.0220(4) 0.0009(3) 0.0012(3) 0.0011(3)
C55 0.0126(3) 0.0185(4) 0.0220(4) 0.0009(3) 0.0012(3) 0.0011(3)
C56 0.0126(3) 0.0185(4) 0.0220(4) 0.0009(3) 0.0012(3) 0.0011(3)
C57 0.0126(3) 0.0185(4) 0.0220(4) 0.0009(3) 0.0012(3) 0.0011(3)
C58 0.0126(3) 0.0185(4) 0.0220(4) 0.0009(3) 0.0012(3) 0.0011(3)
C59 0.0126(3) 0.0185(4) 0.0220(4) 0.0009(3) 0.0012(3) 0.0011(3)
C60 0.0126(3) 0.0185(4) 0.0220(4) 0.0009(3) 0.0012(3) 0.0011(3)
C61 0.0126(3) 0.0185(4) 0.0220(4) 0.0009(3) 0.0012(3) 0.0011(3)
C62 0.0126(3) 0.0185(4) 0.0220(4) 0.0009(3) 0.0012(3) 0.0011(3)
C63 0.0126(3) 0.0185(4) 0.0220(4) 0.0009(3) 0.0012(3) 0.0011(3)
C64 0.0126(3) 0.0185(4) 0.0220(4) 0.0009(3) 0.0012(3) 0.0011(3)
C65 0.0126(3) 0.0185(4) 0.0220(4) 0.0009(3) 0.0012(3) 0.0011(3)
C66 0.0126(3) 0.0185(4) 0.0220(4) 0.0009(3) 0.0012(3) 0.0011(3)
C67 0.0126(3) 0.0185(4) 0.0220(4) 0.0009(3) 0.0012(3) 0.0011(3)
C68 0.0126(3) 0.0185(4) 0.0220(4) 0.0009(3) 0.0012(3) 0.0011(3)
C69 0.0126(3) 0.0185(4) 0.0220(4) 0.0009(3) 0.0012(3) 0.0011(3)
C70 0.0126(3) 0.0185(4) 0.0220(4) 0.0009(3) 0.0012(3) 0.0011(3)
C71 0.0126(3) 0.0185(4) 0.0220(4) 0.0009(3) 0.0012(3) 0.0011(3)
C72 0.0126(3) 0.0185(4) 0.0220(4) 0.0009(3) 0.0012(3) 0.0011(3)
C73 0.0126(3) 0.0185(4) 0.0220(4) 0.0009(3) 0.0012(3) 0.0011(3)
C74 0.0126(3) 0.0185(4) 0.0220(4) 0.0009(3) 0.0012(3) 0.0011(3)
C75 0.0126(3) 0.0185(4) 0.0220(4) 0.0009(3) 0.0012(3) 0.0011(3)
C76 0.0126(3) 0.0185(4) 0.0220(4) 0.0009(3) 0.0012(3) 0.0011(3)
C77 0.0126(3) 0.0185(4) 0.0220(4) 0.0009(3) 0.0012(3) 0.0011(3)
C78 0.0126(3) 0.0185(4) 0.0220(4) 0.0009(3) 0.0012(3) 0.0011(3)
C79 0.0126(3) 0.0185(4) 0.0220(4) 0.0009(3) 0.0012(3) 0.0011(3)
C80 0.0126(3) 0.0185(4) 0.0220(4) 0.0009(3) 0.0012(3) 0.0011(3)
C81 0.012(3) 0.016(3) 0.014(3) 0.001(2) -0.001(2) -0.001(2)
C82 0.014(3) 0.020(3) 0.019(3) 0.001(2) 0.000(2) 0.003(2)
C83 0.010(3) 0.024(3) 0.007(3) 0.002(2) -0.002(2) 0.001(2)
C84 0.010(3) 0.009(3) 0.025(3) -0.001(2) 0.004(2) 0.000(2)
C85 0.012(3) 0.013(3) 0.026(4) -0.001(2) 0.002(2) -0.002(2)
C86 0.012(3) 0.014(3) 0.048(5) -0.006(3) 0.002(3) -0.007(2)
C87 0.013(3) 0.025(3) 0.048(5) -0.001(3) 0.010(3) -0.006(3)
C88 0.017(3) 0.026(3) 0.033(4) -0.004(3) 0.013(3) -0.003(3)
C89 0.016(3) 0.017(3) 0.026(4) 0.000(2) 0.006(2) -0.004(2)
C90 0.009(3) 0.015(3) 0.018(3) -0.007(2) 0.002(2) 0.001(2)
C91 0.015(3) 0.020(3) 0.026(4) 0.001(2) 0.006(3) -0.001(2)
C92 0.030(4) 0.016(3) 0.032(4) 0.007(3) 0.001(3) 0.005(3)
C93 0.019(3) 0.030(4) 0.026(4) -0.003(3) -0.001(3) 0.016(3)
C94 0.012(3) 0.034(4) 0.023(4) -0.003(3) 0.001(2) 0.007(3)
C95 0.014(3) 0.017(3) 0.025(4) 0.000(2) 0.005(2) 0.001(2)
C96 0.009(3) 0.014(3) 0.022(3) 0.000(2) 0.004(2) -0.002(2)
C97 0.003(2) 0.010(2) 0.017(3) -0.001(2) -0.001(2) -0.0022(19)
C98 0.008(3) 0.017(3) 0.018(3) 0.001(2) 0.002(2) -0.004(2)
C99 0.013(3) 0.019(3) 0.026(4) 0.004(2) 0.002(3) -0.002(2)
C100 0.010(3) 0.028(3) 0.020(4) 0.004(3) 0.001(2) -0.005(2)
C101 0.015(3) 0.033(4) 0.019(4) 0.002(3) 0.004(2) 0.002(3)
C102 0.017(3) 0.023(3) 0.031(4) 0.002(3) 0.003(3) 0.007(2)
C103 0.012(3) 0.018(3) 0.024(4) 0.002(2) 0.006(2) 0.002(2)
C104 0.012(3) 0.014(3) 0.019(3) -0.001(2) 0.002(2) 0.000(2)
C105 0.013(3) 0.017(3) 0.018(3) -0.003(2) 0.002(2) -0.003(2)
C106 0.022(3) 0.017(3) 0.030(4) 0.003(3) 0.006(3) 0.007(2)
C107 0.039(4) 0.012(3) 0.032(4) 0.006(3) 0.025(3) 0.006(3)
C108 0.014(3) 0.017(3) 0.041(4) -0.007(3) 0.005(3) -0.006(2)
C109 0.011(3) 0.017(3) 0.028(4) 0.004(2) 0.003(2) -0.002(2)
C110 0.017(3) 0.012(3) 0.024(3) 0.002(2) 0.006(2) 0.005(2)
N 0.003(2) 0.009(2) 0.020(3) 0.0013(18) 0.0032(18) 0.0006(16)
O1 0.013(2) 0.026(2) 0.027(3) 0.0015(19) 0.0123(19) -0.0042(18)
O2 0.031(3) 0.013(2) 0.040(3) -0.0008(19) -0.001(2) 0.0084(19)
O3 0.011(2) 0.049(3) 0.034(3) 0.004(2) 0.010(2) -0.002(2)
P1 0.0057(6) 0.0106(7) 0.0177(8) 0.0001(5) 0.0027(5) -0.0006(5)
P2 0.0048(6) 0.0119(7) 0.0187(8) 0.0013(5) 0.0010(5) -0.0009(5)
S1 0.0104(7) 0.0187(7) 0.0358(10) 0.0029(6) -0.0005(6) -0.0011(5)
S2 0.0210(8) 0.0271(9) 0.0374(11) 0.0003(7) -0.0055(7) -0.0078(7)
Sc1 0.0091(5) 0.0307(7) 0.0226(7) -0.0072(5) 0.0050(5) 0.0051(4)
Sc2 0.0096(5) 0.0114(5) 0.0249(7) -0.0009(4) 0.0016(4) 0.0040(4)
Sc3 0.0171(6) 0.0214(6) 0.0235(7) 0.0077(5) -0.0022(5) -0.0015(4)
W 0.00369(14) 0.00983(14) 0.01648(17) 0.00037(8) 0.00179(9) -0.00053(7)

loop_
_atom_type_symbol
_atom_type_description
_atom_type_scat_dispersion_real
_atom_type_scat_dispersion_imag
_atom_type_scat_source
C C 0.0051 0.0024 'International Tables Vol C Tables 4.2.6.8 and 6.1.1.4'
H H 0.0000 0.0000 'International Tables Vol C Tables 4.2.6.8 and 6.1.1.4'
N N 0.0096 0.0048 'International Tables Vol C Tables 4.2.6.8 and 6.1.1.4'
O O 0.0160 0.0088 'International Tables Vol C Tables 4.2.6.8 and 6.1.1.4'
P P 0.1330 0.1305 'International Tables Vol C Tables 4.2.6.8 and 6.1.1.4'
S S 0.1599 0.1700 'International Tables Vol C Tables 4.2.6.8 and 6.1.1.4'
Sc Sc 0.3019 0.5018 'International Tables Vol C Tables 4.2.6.8 and 6.1.1.4'
W W -1.7336 8.8620 'International Tables Vol C Tables 4.2.6.8 and 6.1.1.4'

loop_
_geom_angle_atom_site_label_1
_geom_angle_atom_site_label_2
_geom_angle_atom_site_label_3
_geom_angle
C6 C1 C10 110.0(5)
C6 C1 C2 114.3(5)
C10 C1 C2 115.6(5)
C6 C1 W 118.6(4)
C10 C1 W 121.7(4)
C2 C1 W 71.6(3)
C3 C2 C13 104.6(5)
C3 C2 C1 118.6(5)
C13 C2 C1 119.0(5)
C3 C2 W 119.2(4)
C13 C2 W 123.2(4)
C1 C2 W 70.3(3)
C15 C3 C4 120.6(6)
C15 C3 C2 109.3(5)
C4 C3 C2 124.5(5)
C15 C3 Sc1 73.8(4)
C4 C3 Sc1 64.8(4)
C2 C3 Sc1 111.9(4)
C3 C4 C5 115.2(5)
C3 C4 C18 118.1(5)
C5 C4 C18 117.9(5)
C3 C4 Sc1 83.4(4)
C5 C4 Sc1 93.4(4)
C18 C4 Sc1 64.4(4)
C6 C5 C21 107.7(5)
C6 C5 C4 122.1(5)
C21 C5 C4 123.1(5)
C5 C6 C7 108.6(5)
C5 C6 C1 124.2(6)
C7 C6 C1 123.5(5)
C6 C7 C8 123.2(5)
C6 C7 C22 107.8(5)
C8 C7 C22 122.6(6)
C6 C7 Sc2 89.2(4)
C8 C7 Sc2 56.8(3)
C22 C7 Sc2 103.6(4)
C25 C8 C7 115.7(5)
C25 C8 C9 118.2(6)
C7 C8 C9 116.4(5)
C25 C8 Sc2 79.7(4)
C7 C8 Sc2 92.9(4)
C9 C8 Sc2 66.8(3)
C10 C9 C8 117.9(5)
C10 C9 C28 107.9(5)
C8 C9 C28 119.3(5)
C10 C9 Sc2 83.3(4)
C8 C9 Sc2 76.5(3)
C28 C9 Sc2 71.5(3)
C11 C10 C9 108.5(6)
C11 C10 C1 121.7(6)
C9 C10 C1 126.1(5)
C11 C10 Sc2 81.9(4)
C9 C10 Sc2 62.2(3)
C1 C10 Sc2 104.7(4)
C10 C11 C29 108.7(5)
C10 C11 C12 123.2(6)
C29 C11 C12 122.3(6)
C10 C11 Sc2 66.8(3)
C29 C11 Sc2 68.1(3)
C12 C11 Sc2 109.4(4)
C32 C12 C13 119.4(5)
C32 C12 C11 116.0(6)
C13 C12 C11 116.4(6)
C14 C13 C12 119.0(6)
C14 C13 C2 109.9(5)
C12 C13 C2 123.8(6)
C13 C14 C34 123.0(6)
C13 C14 C15 107.4(5)
C34 C14 C15 120.9(5)
C3 C15 C16 123.1(5)
C3 C15 C14 108.0(5)
C16 C15 C14 121.3(6)
C3 C15 Sc1 75.4(4)
C16 C15 Sc1 66.1(3)
C14 C15 Sc1 105.6(4)
C36 C16 C15 116.9(5)
C36 C16 C17 118.6(5)
C15 C16 C17 117.1(5)
C36 C16 Sc1 96.5(4)
C15 C16 Sc1 81.8(4)
C17 C16 Sc1 64.9(3)
C16 C17 C39 117.8(5)
C16 C17 C18 120.3(5)
C39 C17 C18 106.4(5)
C16 C17 Sc1 79.7(4)
C39 C17 Sc1 80.2(4)
C18 C17 Sc1 70.1(4)
C19 C18 C4 117.5(5)
C19 C18 C17 107.9(5)
C4 C18 C17 120.3(5)
C19 C18 Sc1 80.1(4)
C4 C18 Sc1 79.7(4)
C17 C18 Sc1 72.0(4)
C40 C19 C18 108.2(5)
C40 C19 C20 119.1(6)
C18 C19 C20 124.2(5)
C40 C19 Sc1 79.4(4)
C18 C19 Sc1 64.3(3)
C20 C19 Sc1 96.1(4)
C43 C20 C21 117.7(6)
C43 C20 C19 118.3(5)
C21 C20 C19 116.8(5)
C22 C21 C20 121.2(6)
C22 C21 C5 108.5(5)
C20 C21 C5 119.9(5)
C21 C22 C23 121.6(5)
C21 C22 C7 107.4(5)
C23 C22 C7 120.7(6)
C24 C23 C44 117.8(6)
C24 C23 C22 117.3(5)
C44 C23 C22 117.4(6)
C47 C24 C23 121.1(5)
C47 C24 C25 108.1(5)
C23 C24 C25 121.4(6)
C8 C25 C26 121.7(5)
C8 C25 C24 122.0(6)
C26 C25 C24 107.2(5)
C8 C25 Sc2 66.8(3)
C26 C25 Sc2 74.3(3)
C24 C25 Sc2 102.3(4)
C27 C26 C48 122.4(6)
C27 C26 C25 121.1(6)
C48 C26 C25 107.6(5)
C27 C26 Sc2 67.6(3)
C48 C26 Sc2 103.1(4)
C25 C26 Sc2 72.8(3)
C26 C27 C28 118.3(6)
C26 C27 C51 115.2(5)
C28 C27 C51 118.2(5)
C26 C27 Sc2 79.1(4)
C28 C27 Sc2 66.5(3)
C51 C27 Sc2 96.7(4)
C27 C28 C29 118.4(6)
C27 C28 C9 121.2(5)
C29 C28 C9 106.0(5)
C27 C28 Sc2 78.0(3)
C29 C28 Sc2 83.9(4)
C9 C28 Sc2 70.2(3)
C11 C29 C30 120.1(6)
C11 C29 C28 108.8(5)
C30 C29 C28 123.4(6)
C11 C29 Sc2 80.5(4)
C30 C29 Sc2 98.8(4)
C28 C29 Sc2 61.8(3)
C31 C30 C52 118.2(6)
C31 C30 C29 118.1(6)
C52 C30 C29 116.7(5)
C30 C31 C55 120.6(6)
C30 C31 C32 120.8(6)
C55 C31 C32 108.7(5)
C12 C32 C31 122.4(6)
C12 C32 C33 120.7(6)
C31 C32 C33 107.1(5)
C34 C33 C56 120.9(5)
C34 C33 C32 119.9(6)
C56 C33 C32 108.4(5)
C33 C34 C14 117.7(5)
C33 C34 C35 117.8(6)
C14 C34 C35 117.5(5)
C34 C35 C58 121.3(6)
C34 C35 C36 121.3(6)
C58 C35 C36 107.8(5)
C16 C36 C35 122.0(5)
C16 C36 C37 122.6(5)
C35 C36 C37 107.4(5)
C59 C37 C38 121.4(6)
C59 C37 C36 108.9(5)
C38 C37 C36 119.9(5)
C62 C38 C37 117.7(6)
C62 C38 C39 117.9(5)
C37 C38 C39 117.1(5)
C40 C39 C38 119.5(6)
C40 C39 C17 109.2(5)
C38 C39 C17 123.2(5)
C40 C39 Sc1 78.5(4)
C38 C39 Sc1 97.3(4)
C17 C39 Sc1 64.5(3)
C39 C40 C19 108.3(5)
C39 C40 C41 122.8(6)
C19 C40 C41 122.4(5)
C39 C40 Sc1 68.9(3)
C19 C40 Sc1 67.8(3)
C41 C40 Sc1 105.9(4)
C63 C41 C42 117.9(6)
C63 C41 C40 116.8(5)
C42 C41 C40 117.4(5)
C66 C42 C41 120.4(6)
C66 C42 C43 108.9(5)
C41 C42 C43 120.5(6)
C20 C43 C42 122.0(6)
C20 C43 C44 121.0(5)
C42 C43 C44 107.5(6)
C23 C44 C45 121.0(6)
C23 C44 C43 120.9(6)
C45 C44 C43 108.0(5)
C46 C45 C44 121.3(5)
C46 C45 C66 120.9(6)
C44 C45 C66 108.1(5)
C45 C46 C68 118.4(5)
C45 C46 C47 117.2(6)
C68 C46 C47 117.2(5)
C24 C47 C48 108.9(5)
C24 C47 C46 121.4(6)
C48 C47 C46 121.3(6)
C49 C48 C47 121.2(5)
C49 C48 C26 121.4(5)
C47 C48 C26 108.1(5)
C50 C49 C48 116.9(5)
C50 C49 C69 117.6(5)
C48 C49 C69 117.7(5)
C49 C50 C51 121.8(6)
C49 C50 C72 121.5(5)
C51 C50 C72 108.0(5)
C50 C51 C27 122.3(5)
C50 C51 C52 108.4(5)
C27 C51 C52 121.5(6)
C30 C52 C53 121.0(5)
C30 C52 C51 121.0(6)
C53 C52 C51 107.7(5)
C54 C53 C52 120.7(6)
C54 C53 C72 120.6(5)
C52 C53 C72 107.9(5)
C55 C54 C53 118.1(5)
C55 C54 C74 117.7(6)
C53 C54 C74 117.0(5)
C54 C55 C31 121.0(6)
C54 C55 C56 121.5(5)
C31 C55 C56 107.3(6)
C57 C56 C33 120.9(6)
C57 C56 C55 121.1(6)
C33 C56 C55 108.5(5)
C58 C57 C56 118.6(6)
C58 C57 C75 116.9(5)
C56 C57 C75 117.0(6)
C57 C58 C35 120.2(5)
C57 C58 C59 121.1(6)
C35 C58 C59 108.2(5)
C60 C59 C37 120.8(5)
C60 C59 C58 121.3(6)
C37 C59 C58 107.7(5)
C59 C60 C61 118.2(6)
C59 C60 C76 119.1(5)
C61 C60 C76 116.6(6)
C59 C60 Sc3 105.0(4)
C61 C60 Sc3 83.1(4)
C76 C60 Sc3 58.1(3)
C60 C61 C62 122.0(6)
C60 C61 C80 120.6(5)
C62 C61 C80 107.8(5)
C38 C62 C61 119.6(5)
C38 C62 C63 121.7(6)
C61 C62 C63 108.1(5)
C41 C63 C64 121.2(6)
C41 C63 C62 121.0(6)
C64 C63 C62 108.3(5)
C63 C64 C65 120.7(6)
C63 C64 C80 108.3(5)
C65 C64 C80 121.2(6)
C66 C65 C67 118.1(5)
C66 C65 C64 117.8(6)
C67 C65 C64 116.9(6)
C65 C66 C42 121.7(6)
C65 C66 C45 120.4(6)
C42 C66 C45 107.5(5)
C65 C67 C68 121.8(6)
C65 C67 C79 121.5(6)
C68 C67 C79 107.7(5)
C46 C68 C67 120.1(6)
C46 C68 C69 121.2(5)
C67 C68 C69 108.6(5)
C49 C69 C70 120.7(5)
C49 C69 C68 121.2(6)
C70 C69 C68 107.8(5)
C71 C70 C69 121.8(5)
C71 C70 C79 121.2(5)
C69 C70 C79 108.2(5)
C71 C70 Sc3 67.8(4)
C69 C70 Sc3 105.8(4)
C79 C70 Sc3 70.7(4)
C72 C71 C70 116.8(5)
C72 C71 C73 118.7(5)
C70 C71 C73 117.5(5)
C72 C71 Sc3 99.8(4)
C70 C71 Sc3 81.2(4)
C73 C71 Sc3 63.5(3)
C71 C72 C50 121.5(5)
C71 C72 C53 121.9(6)
C50 C72 C53 108.1(5)
C71 C73 C74 118.3(5)
C71 C73 C77 121.8(5)
C74 C73 C77 107.1(5)
C71 C73 Sc3 82.7(4)
C74 C73 Sc3 82.9(4)
C77 C73 Sc3 68.4(3)
C75 C74 C73 109.4(5)
C75 C74 C54 120.2(6)
C73 C74 C54 122.9(5)
C75 C74 Sc3 77.5(4)
C73 C74 Sc3 63.3(3)
C54 C74 Sc3 100.5(4)
C74 C75 C57 122.3(5)
C74 C75 C76 107.6(5)
C57 C75 C76 123.1(6)
C74 C75 Sc3 71.1(3)
C57 C75 Sc3 105.2(4)
C76 C75 Sc3 65.1(3)
C77 C76 C75 108.9(5)
C77 C76 C60 123.7(5)
C75 C76 C60 118.1(6)
C77 C76 Sc3 64.9(3)
C75 C76 Sc3 82.3(4)
C60 C76 Sc3 91.6(4)
C76 C77 C78 118.6(5)
C76 C77 C73 107.0(5)
C78 C77 C73 119.4(5)
C76 C77 Sc3 79.4(4)
C78 C77 Sc3 77.3(4)
C73 C77 Sc3 74.3(4)
C80 C78 C79 115.2(5)
C80 C78 C77 117.2(6)
C79 C78 C77 118.1(5)
C80 C78 Sc3 89.8(4)
C79 C78 Sc3 83.6(4)
C77 C78 Sc3 66.3(3)
C78 C79 C70 121.6(5)
C78 C79 C67 122.2(6)
C70 C79 C67 107.8(5)
C78 C79 Sc3 63.7(3)
C70 C79 Sc3 78.4(4)
C67 C79 Sc3 102.7(4)
C78 C80 C64 122.8(6)
C78 C80 C61 122.8(5)
C64 C80 C61 107.5(5)
C78 C80 Sc3 59.2(3)
C64 C80 Sc3 103.2(4)
C61 C80 Sc3 85.8(3)
O1 C81 W 178.9(6)
O2 C82 W 179.2(6)
O3 C83 W 176.8(6)
C89 C84 C85 119.1(5)
C89 C84 P1 118.8(5)
C85 C84 P1 122.1(5)
C86 C85 C84 121.0(6)
C86 C85 H85 119.5
C84 C85 H85 119.5
C85 C86 C87 119.2(6)
C85 C86 H86 120.4
C87 C86 H86 120.4
C88 C87 C86 120.1(6)
C88 C87 H87 120.0
C86 C87 H87 120.0
C89 C88 C87 119.9(6)
C89 C88 H88 120.1
C87 C88 H88 120.1
C84 C89 C88 120.7(6)
C84 C89 H89 119.6
C88 C89 H89 119.6
C91 C90 C95 119.1(5)
C91 C90 P1 122.0(4)
C95 C90 P1 118.9(5)
C92 C91 C90 120.5(6)
C92 C91 H91 119.7
C90 C91 H91 119.7
C91 C92 C93 120.4(6)
C91 C92 H92 119.8
C93 C92 H92 119.8
C92 C93 C94 119.8(6)
C92 C93 H93 120.1
C94 C93 H93 120.1
C93 C94 C95 119.7(6)
C93 C94 H94 120.1
C95 C94 H94 120.1
C94 C95 C90 120.4(6)
C94 C95 H95 119.8
C90 C95 H95 119.8
C97 C96 P1 111.9(4)
C97 C96 H96A 109.2
P1 C96 H96A 109.2
C97 C96 H96B 109.2
P1 C96 H96B 109.2
H96A C96 H96B 107.9
C96 C97 P2 111.4(4)
C96 C97 H97A 109.3
P2 C97 H97A 109.3
C96 C97 H97B 109.3
P2 C97 H97B 109.3
H97A C97 H97B 108.0
C103 C98 C99 118.3(5)
C103 C98 P2 122.4(4)
C99 C98 P2 118.9(5)
C100 C99 C98 120.8(6)
C100 C99 H99 119.6
C98 C99 H99 119.6
C99 C100 C101 120.3(6)
C99 C100 H100 119.9
C101 C100 H100 119.9
C102 C101 C100 119.9(6)
C102 C101 H101 120.1
C100 C101 H101 120.1
C101 C102 C103 120.5(6)
C101 C102 H102 119.8
C103 C102 H102 119.8
C98 C103 C102 120.3(6)
C98 C103 H103 119.9
C102 C103 H103 119.9
C109 C104 C105 118.7(5)
C109 C104 P2 121.7(5)
C105 C104 P2 119.6(4)
C106 C105 C104 119.5(6)
C106 C105 H105 120.2
C104 C105 H105 120.2
C105 C106 C107 121.7(7)
C105 C106 H106 119.1
C107 C106 H106 119.1
C108 C107 C106 119.0(6)
C108 C107 H107 120.5
C106 C107 H107 120.5
C107 C108 C109 121.1(6)
C107 C108 H108 119.5
C109 C108 H108 119.5
C104 C109 C108 120.0(6)
C104 C109 H109 120.0
C108 C109 H109 120.0
S2 C110 S1 178.6(5)
Sc3 N Sc1 123.8(2)
Sc3 N Sc2 124.7(2)
Sc1 N Sc2 111.5(2)
C84 P1 C90 103.9(3)
C84 P1 C96 105.4(3)
C90 P1 C96 102.5(3)
C84 P1 W 117.59(19)
C90 P1 W 121.01(19)
C96 P1 W 104.46(19)
C98 P2 C104 103.4(3)
C98 P2 C97 102.9(3)
C104 P2 C97 104.1(3)
C98 P2 W 114.8(2)
C104 P2 W 118.5(2)
C97 P2 W 111.40(18)
N Sc1 C18 163.0(2)
N Sc1 C17 158.9(2)
C18 Sc1 C17 37.9(2)
N Sc1 C4 133.4(2)
C18 Sc1 C4 35.9(2)
C17 Sc1 C4 64.9(2)
N Sc1 C19 134.2(2)
C18 Sc1 C19 35.6(2)
C17 Sc1 C19 59.7(2)
C4 Sc1 C19 61.0(2)
N Sc1 C16 130.4(2)
C18 Sc1 C16 64.8(2)
C17 Sc1 C16 35.4(2)
C4 Sc1 C16 73.3(2)
C19 Sc1 C16 94.3(2)
N Sc1 C39 132.1(2)
C18 Sc1 C39 59.1(2)
C17 Sc1 C39 35.3(2)
C4 Sc1 C39 94.0(2)
C19 Sc1 C39 56.2(2)
C16 Sc1 C39 60.4(2)
N Sc1 C40 123.4(2)
C18 Sc1 C40 57.0(2)
C17 Sc1 C40 57.1(2)
C4 Sc1 C40 90.5(2)
C19 Sc1 C40 32.8(2)
C16 Sc1 C40 89.94(19)
C39 Sc1 C40 32.55(19)
N Sc1 C15 117.74(19)
C18 Sc1 C15 70.2(2)
C17 Sc1 C15 59.1(2)
C4 Sc1 C15 57.7(2)
C19 Sc1 C15 105.7(2)
C16 Sc1 C15 32.11(18)
C39 Sc1 C15 90.9(2)
C40 Sc1 C15 116.0(2)
N Sc1 C3 118.72(19)
C18 Sc1 C3 59.5(2)
C17 Sc1 C3 70.3(2)
C4 Sc1 C3 31.87(19)
C19 Sc1 C3 91.4(2)
C16 Sc1 C3 58.13(19)
C39 Sc1 C3 105.5(2)
C40 Sc1 C3 116.3(2)
C15 Sc1 C3 30.80(18)
N Sc1 Sc2 34.32(13)
C18 Sc1 Sc2 131.59(16)
C17 Sc1 Sc2 161.06(16)
C4 Sc1 Sc2 99.08(15)
C19 Sc1 Sc2 122.97(15)
C16 Sc1 Sc2 133.15(14)
C39 Sc1 Sc2 163.59(16)
C40 Sc1 Sc2 136.85(14)
C15 Sc1 Sc2 104.44(13)
C3 Sc1 Sc2 90.80(13)
N Sc1 Sc3 28.07(13)
C18 Sc1 Sc3 161.83(17)
C17 Sc1 Sc3 132.58(17)
C4 Sc1 Sc3 161.25(15)
C19 Sc1 Sc3 130.13(16)
C16 Sc1 Sc3 116.35(15)
C39 Sc1 Sc3 104.70(16)
C40 Sc1 Sc3 105.01(16)
C15 Sc1 Sc3 121.30(14)
C3 Sc1 Sc3 137.83(14)
Sc2 Sc1 Sc3 62.39(3)
N Sc2 C9 157.8(2)
N Sc2 C28 154.0(2)
C9 Sc2 C28 38.3(2)
N Sc2 C8 139.6(2)
C9 Sc2 C8 36.8(2)
C28 Sc2 C8 66.3(2)
N Sc2 C27 135.5(2)
C9 Sc2 C27 65.9(2)
C28 Sc2 C27 35.5(2)
C8 Sc2 C27 75.7(2)
N Sc2 C10 124.9(2)
C9 Sc2 C10 34.4(2)
C28 Sc2 C10 58.7(2)
C8 Sc2 C10 60.8(2)
C27 Sc2 C10 93.6(2)
N Sc2 C25 128.75(19)
C9 Sc2 C25 62.0(2)
C28 Sc2 C25 72.8(2)
C8 Sc2 C25 33.5(2)
C27 Sc2 C25 60.8(2)
C10 Sc2 C25 92.7(2)
N Sc2 C29 122.61(19)
C9 Sc2 C29 57.9(2)
C28 Sc2 C29 34.4(2)
C8 Sc2 C29 93.9(2)
C27 Sc2 C29 59.7(2)
C10 Sc2 C29 54.4(2)
C25 Sc2 C29 107.09(19)
N Sc2 C26 127.1(2)
C9 Sc2 C26 73.3(2)
C28 Sc2 C26 60.9(2)
C8 Sc2 C26 61.0(2)
C27 Sc2 C26 33.29(19)
C10 Sc2 C26 107.6(2)
C25 Sc2 C26 33.0(2)
C29 Sc2 C26 91.65(19)
N Sc2 C11 112.54(19)
C9 Sc2 C11 54.8(2)
C28 Sc2 C11 55.3(2)
C8 Sc2 C11 89.1(2)
C27 Sc2 C11 88.2(2)
C10 Sc2 C11 31.31(19)
C25 Sc2 C11 116.54(19)
C29 Sc2 C11 31.3(2)
C26 Sc2 C11 116.03(19)
N Sc2 C7 111.45(18)
C9 Sc2 C7 56.5(2)
C28 Sc2 C7 93.1(2)
C8 Sc2 C7 30.32(19)
C27 Sc2 C7 105.81(19)
C10 Sc2 C7 62.04(19)
C25 Sc2 C7 53.15(19)
C29 Sc2 C7 112.00(19)
C26 Sc2 C7 85.76(19)
C11 Sc2 C7 93.18(19)
N Sc2 Sc1 34.14(14)
C9 Sc2 Sc1 124.80(17)
C28 Sc2 Sc1 154.06(17)
C8 Sc2 Sc1 111.75(15)
C27 Sc2 Sc1 169.22(16)
C10 Sc2 Sc1 96.91(14)
C25 Sc2 Sc1 120.93(14)
C29 Sc2 Sc1 125.54(15)
C26 Sc2 Sc1 142.79(14)
C11 Sc2 Sc1 99.51(14)
C7 Sc2 Sc1 81.44(13)
N Sc3 C77 169.9(2)
N Sc3 C73 149.6(2)
C77 Sc3 C73 37.4(2)
N Sc3 C78 143.3(2)
C77 Sc3 C78 36.4(2)
C73 Sc3 C78 64.6(2)
N Sc3 C76 135.2(2)
C77 Sc3 C76 35.6(2)
C73 Sc3 C76 58.8(2)
C78 Sc3 C76 62.2(2)
N Sc3 C71 126.63(19)
C77 Sc3 C71 63.3(2)
C73 Sc3 C71 33.8(2)
C78 Sc3 C71 72.5(2)
C76 Sc3 C71 92.0(2)
N Sc3 C74 123.78(19)
C77 Sc3 C74 57.6(2)
C73 Sc3 C74 33.8(2)
C78 Sc3 C74 92.8(2)
C76 Sc3 C74 54.85(19)
C71 Sc3 C74 57.6(2)
N Sc3 C79 125.31(19)
C77 Sc3 C79 60.3(2)
C73 Sc3 C79 69.7(2)
C78 Sc3 C79 32.70(19)
C76 Sc3 C79 92.9(2)
C71 Sc3 C79 57.35(19)
C74 Sc3 C79 103.5(2)
N Sc3 C75 118.55(19)
C77 Sc3 C75 56.5(2)
C73 Sc3 C75 55.5(2)
C78 Sc3 C75 90.9(2)
C76 Sc3 C75 32.57(18)
C71 Sc3 C75 86.5(2)
C74 Sc3 C75 31.43(19)
C79 Sc3 C75 116.1(2)
N Sc3 C70 119.72(19)
C77 Sc3 C70 69.7(2)
C73 Sc3 C70 57.4(2)
C78 Sc3 C70 58.1(2)
C76 Sc3 C70 105.1(2)
C71 Sc3 C70 31.05(19)
C74 Sc3 C70 87.4(2)
C79 Sc3 C70 30.94(18)
C75 Sc3 C70 112.8(2)
N Sc3 C80 117.55(19)
C77 Sc3 C80 57.5(2)
C73 Sc3 C80 92.7(2)
C78 Sc3 C80 31.0(2)
C76 Sc3 C80 64.62(19)
C71 Sc3 C80 103.20(19)
C74 Sc3 C80 113.43(19)
C79 Sc3 C80 52.97(18)
C75 Sc3 C80 97.11(18)
C70 Sc3 C80 83.55(19)
N Sc3 C60 111.58(19)
C77 Sc3 C60 58.3(2)
C73 Sc3 C60 88.6(2)
C78 Sc3 C60 67.4(2)
C76 Sc3 C60 30.31(19)
C71 Sc3 C60 120.57(19)
C74 Sc3 C60 82.26(18)
C79 Sc3 C60 99.57(18)
C75 Sc3 C60 53.18(17)
C70 Sc3 C60 123.83(18)
C80 Sc3 C60 52.20(17)
C82 W C81 93.8(2)
C82 W C83 86.9(2)
C81 W C83 179.2(2)
C82 W C1 71.4(2)
C81 W C1 92.5(2)
C83 W C1 88.1(2)
C82 W C2 109.6(2)
C81 W C2 90.4(2)
C83 W C2 89.8(2)
C1 W C2 38.1(2)
C82 W P2 82.44(18)
C81 W P2 88.70(18)
C83 W P2 90.95(17)
C1 W P2 153.86(16)
C2 W P2 168.01(16)
C82 W P1 161.54(18)
C81 W P1 87.08(17)
C83 W P1 92.12(18)
C1 W P1 127.00(16)
C2 W P1 88.87(16)
P2 W P1 79.14(5)

loop_
_geom_bond_atom_site_label_1
_geom_bond_atom_site_label_2
_geom_bond_distance
C1 C6 1.448(8)
C1 C10 1.479(9)
C1 C2 1.506(8)
C1 W 2.296(6)
C2 C3 1.464(8)
C2 C13 1.469(9)
C2 W 2.314(6)
C3 C15 1.420(8)
C3 C4 1.426(8)
C3 Sc1 2.683(7)
C4 C5 1.440(9)
C4 C18 1.456(8)
C4 Sc1 2.444(7)
C5 C6 1.415(8)
C5 C21 1.439(8)
C6 C7 1.425(9)
C7 C8 1.431(9)
C7 C22 1.444(8)
C7 Sc2 2.831(6)
C8 C25 1.423(9)
C8 C9 1.460(8)
C8 Sc2 2.372(6)
C9 C10 1.432(9)
C9 C28 1.477(9)
C9 Sc2 2.242(6)
C10 C11 1.423(9)
C10 Sc2 2.516(6)
C11 C29 1.429(9)
C11 C12 1.446(8)
C11 Sc2 2.710(6)
C12 C32 1.411(9)
C12 C13 1.418(9)
C13 C14 1.412(8)
C14 C34 1.417(9)
C14 C15 1.459(8)
C15 C16 1.431(8)
C15 Sc1 2.664(6)
C16 C36 1.412(9)
C16 C17 1.448(8)
C16 Sc1 2.461(6)
C17 C39 1.451(9)
C17 C18 1.462(8)
C17 Sc1 2.266(6)
C18 C19 1.448(9)
C18 Sc1 2.240(7)
C19 C40 1.431(9)
C19 C20 1.448(9)
C19 Sc1 2.449(6)
C20 C43 1.411(9)
C20 C21 1.430(8)
C21 C22 1.419(9)
C22 C23 1.424(9)
C23 C24 1.417(9)
C23 C44 1.424(8)
C24 C47 1.417(9)
C24 C25 1.453(8)
C25 C26 1.447(9)
C25 Sc2 2.539(6)
C26 C27 1.430(8)
C26 C48 1.441(8)
C26 Sc2 2.559(6)
C27 C28 1.431(9)
C27 C51 1.435(9)
C27 Sc2 2.409(6)
C28 C29 1.447(9)
C28 Sc2 2.259(6)
C29 C30 1.434(9)
C29 Sc2 2.550(6)
C30 C31 1.411(8)
C30 C52 1.416(9)
C31 C55 1.441(9)
C31 C32 1.447(9)
C32 C33 1.447(8)
C33 C34 1.415(9)
C33 C56 1.431(9)
C34 C35 1.425(8)
C35 C58 1.436(9)
C35 C36 1.442(8)
C36 C37 1.445(8)
C37 C59 1.418(9)
C37 C38 1.432(8)
C38 C62 1.421(9)
C38 C39 1.438(9)
C39 C40 1.427(8)
C39 Sc1 2.474(6)
C40 C41 1.437(9)
C40 Sc1 2.599(6)
C41 C63 1.419(9)
C41 C42 1.426(8)
C42 C66 1.426(9)
C42 C43 1.435(9)
C43 C44 1.451(9)
C44 C45 1.428(9)
C45 C46 1.416(9)
C45 C66 1.454(8)
C46 C68 1.420(9)
C46 C47 1.435(8)
C47 C48 1.427(8)
C48 C49 1.419(9)
C49 C50 1.417(8)
C49 C69 1.422(8)
C50 C51 1.431(8)
C50 C72 1.433(9)
C51 C52 1.443(8)
C52 C53 1.434(9)
C53 C54 1.417(9)
C53 C72 1.447(9)
C54 C55 1.410(9)
C54 C74 1.445(8)
C55 C56 1.442(9)
C56 C57 1.418(8)
C57 C58 1.415(9)
C57 C75 1.433(9)
C58 C59 1.449(8)
C59 C60 1.403(9)
C60 C61 1.410(8)
C60 C76 1.445(9)
C60 Sc3 2.862(6)
C61 C62 1.432(9)
C61 C80 1.446(9)
C62 C63 1.436(9)
C63 C64 1.422(9)
C64 C65 1.427(8)
C64 C80 1.441(9)
C65 C66 1.408(9)
C65 C67 1.421(9)
C67 C68 1.432(8)
C67 C79 1.445(9)
C68 C69 1.436(8)
C69 C70 1.435(8)
C70 C71 1.431(8)
C70 C79 1.439(8)
C70 Sc3 2.742(7)
C71 C72 1.415(8)
C71 C73 1.442(9)
C71 Sc3 2.568(7)
C73 C74 1.443(8)
C73 C77 1.461(8)
C73 Sc3 2.317(7)
C74 C75 1.418(9)
C74 Sc3 2.573(6)
C75 C76 1.442(8)
C75 Sc3 2.655(6)
C76 C77 1.440(9)
C76 Sc3 2.430(6)
C77 C78 1.450(8)
C77 Sc3 2.239(6)
C78 C80 1.428(9)
C78 C79 1.436(8)
C78 Sc3 2.384(6)
C79 Sc3 2.642(6)
C80 Sc3 2.776(6)
C81 O1 1.149(8)
C81 W 2.018(6)
C82 O2 1.132(8)
C82 W 2.016(6)
C83 O3 1.145(8)
C83 W 2.021(6)
C84 C89 1.387(9)
C84 C85 1.400(9)
C84 P1 1.830(6)
C85 C86 1.395(8)
C85 H85 0.9500
C86 C87 1.400(11)
C86 H86 0.9500
C87 C88 1.396(10)
C87 H87 0.9500
C88 C89 1.394(9)
C88 H88 0.9500
C89 H89 0.9500
C90 C91 1.390(9)
C90 C95 1.399(8)
C90 P1 1.830(6)
C91 C92 1.382(9)
C91 H91 0.9500
C92 C93 1.387(10)
C92 H92 0.9500
C93 C94 1.390(10)
C93 H93 0.9500
C94 C95 1.394(9)
C94 H94 0.9500
C95 H95 0.9500
C96 C97 1.523(8)
C96 P1 1.831(6)
C96 H96A 0.9900
C96 H96B 0.9900
C97 P2 1.867(6)
C97 H97A 0.9900
C97 H97B 0.9900
C98 C103 1.385(8)
C98 C99 1.407(8)
C98 P2 1.830(6)
C99 C100 1.374(9)
C99 H99 0.9500
C100 C101 1.383(10)
C100 H100 0.9500
C101 C102 1.369(9)
C101 H101 0.9500
C102 C103 1.398(8)
C102 H102 0.9500
C103 H103 0.9500
C104 C109 1.401(8)
C104 C105 1.414(9)
C104 P2 1.836(6)
C105 C106 1.355(9)
C105 H105 0.9500
C106 C107 1.417(10)
C106 H106 0.9500
C107 C108 1.341(11)
C107 H107 0.9500
C108 C109 1.404(9)
C108 H108 0.9500
C109 H109 0.9500
C110 S2 1.542(6)
C110 S1 1.552(6)
N Sc3 2.021(5)
N Sc1 2.026(5)
N Sc2 2.035(5)
P1 W 2.5319(14)
P2 W 2.4558(15)
Sc1 Sc2 3.3581(15)
Sc1 Sc3 3.5694(19)
